data_4324923
loop_
_publ_author_name
'Veronika Hoepfner'
'Richard Dronskowski'

_publ_contact_author_email drons@HAL9000.ac.rwth-aachen.de
_publ_contact_author_name 'R. Dronskowski'
_publ_section_title
;
 RbCN3H4: The First Structurally Characterized Salt of a New Class of
 Guanidinate Compounds
;
_journal_name_full 'Inorganic Chemistry'
_journal_page_first 3799
_journal_page_last 3803
_journal_paper_doi 10.1021/ic2002089
_journal_volume 50
_journal_year 2011
_chemical_formula_sum 'H3 O2 Rb'
_chemical_name_systematic RbOH(H2O)
_space_group_IT_number 36
_symmetry_cell_setting orthorhombic
_symmetry_space_group_name_Hall 'C 2c -2'
_symmetry_space_group_name_H-M 'C m c 21'
_cell_angle_alpha 90.00000
_cell_angle_beta 90.00000
_cell_angle_gamma 90.00000
_cell_formula_units_Z 4
_cell_length_a 4.0892(12)
_cell_length_b 11.205(3)
_cell_length_c 6.0175(17)
_cell_volume 275.72(13)
_pd_proc_2theta_range_inc 0.020000
_pd_proc_2theta_range_max 100.0192
_pd_proc_2theta_range_min 6.0192
_pd_proc_ls_prof_R_factor 5.3366
_pd_proc_ls_prof_wR_expected 4.4067
_pd_proc_ls_prof_wR_factor 6.8032
_pd_proc_wavelength 1.540560
_refine_ls_number_parameters 26
_refine_ls_number_reflns 101
_refine_ls_number_restraints 0
_refine_ls_R_I_factor 16.3981
_cod_data_source_file ic2002089_si_001_2.cif
_cod_data_source_block RbOH(H2O)
_cod_original_cell_volume 275.72(14)
_cod_database_code 4324923

loop_
_symmetry_equiv_pos_as_xyz
x,y,z
-x,y,z
x,-y,z+1/2
-x,-y,z+1/2
x+1/2,y+1/2,z
-x+1/2,y+1/2,z
x+1/2,-y+1/2,z+1/2
-x+1/2,-y+1/2,z+1/2

loop_
_atom_site_label
_atom_site_fract_x
_atom_site_fract_y
_atom_site_fract_z
_atom_site_U_iso_or_equiv
_atom_site_occupancy
_atom_site_adp_type
_atom_site_type_symbol
Rb1 0.00000 0.15293 0.25000 0.01267 1.00000 Uiso Rb
O2 0.00000 0.84555 0.25000 0.01267 1.00000 Uiso O
O3 0.00000 0.47923 0.13775 0.01267 1.00000 Uiso O

loop_
_atom_type_symbol
_atom_type_scat_Cromer_Mann_a1
_atom_type_scat_Cromer_Mann_b1
_atom_type_scat_Cromer_Mann_a2
_atom_type_scat_Cromer_Mann_b2
_atom_type_scat_Cromer_Mann_a3
_atom_type_scat_Cromer_Mann_b3
_atom_type_scat_Cromer_Mann_a4
_atom_type_scat_Cromer_Mann_b4
_atom_type_scat_Cromer_Mann_c
_atom_type_scat_dispersion_real
_atom_type_scat_dispersion_imag
_atom_type_scat_source
o 3.04850 13.27710 2.28680 5.70110 1.54630 0.32390 0.86700 32.90890 0.25080 0.04700 0.03200 International_Tables_for_Crystallography_Vol.C(1991)_Tables_6.1.1.4_and_6.1.1.5
